data_2213314
loop_
_publ_author_name
'Graham Smith'
'Urs D. Wermuth'
'David J. Young'
'Peter C. Healy'

_publ_section_title
;
 The 1:1 proton-transfer monohydrate salt of 3,5-dinitrosalicylic acid
 with 1-amino-5-hydroxynaphthalene
;
_journal_coeditor_code FL2118
_journal_issue 5
_journal_name_full 'Acta Crystallographica Section E'
_journal_page_first o2517
_journal_page_last o2519
_journal_paper_doi 10.1107/S1600536807016637
_journal_volume 63
_journal_year 2007
_chemical_formula_iupac 'C10 H10 N O +, C7 H3 N2 O7 -, H2 O'
_chemical_formula_moiety 'C10 H10 N O +, C7 H3 N2 O7 -, H2 O'
_chemical_formula_sum 'C17 H15 N3 O9'
_chemical_formula_weight 405.32
_chemical_melting_point 468.6(8)
_chemical_name_systematic
;
5-hydroxynaphthalen-1-aminium 2-carboxy-4,6-dinitrophenolate
monohydrate
;
_space_group_IT_number 14
_symmetry_cell_setting monoclinic
_symmetry_space_group_name_Hall '-P 2yn'
_symmetry_space_group_name_H-M 'P 1 21/n 1'
_atom_sites_solution_hydrogens geom
_atom_sites_solution_primary direct
_atom_sites_solution_secondary difmap
_audit_creation_method 'SHELXL97 Sheldrick, 1997)'
_cell_angle_alpha 90.00
_cell_angle_beta 94.98(3)
_cell_angle_gamma 90.00
_cell_formula_units_Z 4
_cell_length_a 27.324(6)
_cell_length_b 8.879(4)
_cell_length_c 7.037(4)
_cell_measurement_reflns_used 22
_cell_measurement_temperature 297(2)
_cell_measurement_theta_max 17.5
_cell_measurement_theta_min 12.9
_cell_volume 1700.8(13)
_computing_cell_refinement
;
MSC/AFC Diffractmeter Control Software
;
_computing_data_collection
;
MSC/AFC Diffractmeter Control Software (Molecular Structure
Corporation, 1999)
;
_computing_data_reduction
;
TEXSAN for Windows (Molecular Structure Corporation, 1999)
;
_computing_molecular_graphics 'PLATON (Spek, 2003)'
_computing_publication_material PLATON
_computing_structure_refinement 'SHELXL97 (Sheldrick, 1997)'
_computing_structure_solution 'SIR92 (Altomare <i>et al.</i>,  1994)'
_diffrn_ambient_temperature 297(2)
_diffrn_measured_fraction_theta_full 0.997
_diffrn_measured_fraction_theta_max 0.997
_diffrn_measurement_device_type 'Rigaku AFC-7R'
_diffrn_measurement_method \w-2\q
_diffrn_radiation_monochromator graphite
_diffrn_radiation_source 'Rigaku rotating anode'
_diffrn_radiation_type MoK\a
_diffrn_radiation_wavelength 0.71073
_diffrn_reflns_av_R_equivalents 0.0254
_diffrn_reflns_av_sigmaI/netI 0.0656
_diffrn_reflns_limit_h_max 32
_diffrn_reflns_limit_h_min -32
_diffrn_reflns_limit_k_max 10
_diffrn_reflns_limit_k_min 0
_diffrn_reflns_limit_l_max 4
_diffrn_reflns_limit_l_min -8
_diffrn_reflns_number 3545
_diffrn_reflns_theta_full 25.00
_diffrn_reflns_theta_max 25.00
_diffrn_reflns_theta_min 2.74
_diffrn_standards_decay_% 2.4
_diffrn_standards_interval_time 150
_diffrn_standards_number 3
_exptl_absorpt_coefficient_mu 0.131
_exptl_absorpt_correction_T_max 0.9806
_exptl_absorpt_correction_T_min 0.9375
_exptl_absorpt_correction_type psi-scan
_exptl_absorpt_process_details '(TEXSAN for Windows; Molecular Structure Corporation, 1999)'
_exptl_crystal_colour 'dark brown'
_exptl_crystal_density_diffrn 1.583
_exptl_crystal_density_method 'not measured'
_exptl_crystal_description prismatic
_exptl_crystal_F_000 840
_exptl_crystal_size_max 0.50
_exptl_crystal_size_mid 0.34
_exptl_crystal_size_min 0.15
_refine_diff_density_max 0.376
_refine_diff_density_min -0.263
_refine_ls_extinction_method none
_refine_ls_goodness_of_fit_ref 1.142
_refine_ls_hydrogen_treatment noref
_refine_ls_matrix_type full
_refine_ls_number_parameters 262
_refine_ls_number_reflns 3006
_refine_ls_number_restraints 0
_refine_ls_restrained_S_all 1.142
_refine_ls_R_factor_all 0.1703
_refine_ls_R_factor_gt 0.0659
_refine_ls_shift/su_max 0.002
_refine_ls_shift/su_mean 0.000
_refine_ls_structure_factor_coef Fsqd
_refine_ls_weighting_details 'calc w=1/[\s^2^(Fo^2^)+(0.1P)^2^+2.1667P] where P=(Fo^2^+2Fc^2^)/3'
_refine_ls_weighting_scheme calc
_refine_ls_wR_factor_gt 0.2058
_refine_ls_wR_factor_ref 0.2278
_reflns_number_gt 2096
_reflns_number_total 3006
_reflns_threshold_expression I>2\s(I)
_cod_data_source_file fl2118.cif
_cod_data_source_block I
_cod_depositor_comments
;
The following automatic conversions were performed:

'_chemical_melting_point' value '467.8--469.5' was changed to
'468.6(8)' - the average value was taken and precision was estimated.

Automatic conversion script
Id: cif_fix_values 1646 2011-03-28 12:23:43Z adriana 

The following automatic conversions were performed:

'_chemical_melting_point' value '467.8--469.5' was changed to
'468.6(8)' - the average value was taken and precision was estimated.

Automatic conversion script
Id: cif_fix_values 1715 2011-07-08 13:25:40Z adriana 
;
_cod_original_sg_symbol_H-M 'P 21/n'
_cod_database_code 2213314
_cod_database_fobs_code 2213314

loop_
_symmetry_equiv_pos_as_xyz
'x, y, z'
'-x+1/2, y+1/2, -z+1/2'
'-x, -y, -z'
'x+1/2, -y+1/2, z+1/2'

loop_
_atom_site_aniso_label
_atom_site_aniso_U_11
_atom_site_aniso_U_22
_atom_site_aniso_U_33
_atom_site_aniso_U_12
_atom_site_aniso_U_13
_atom_site_aniso_U_23
O5A 0.044(2) 0.045(2) 0.071(3) 0.0106(19) 0.012(2) -0.006(2)
N1A 0.038(3) 0.041(3) 0.059(3) -0.001(2) 0.011(2) -0.015(2)
C1A 0.037(3) 0.037(3) 0.038(3) 0.003(2) 0.003(2) -0.001(2)
C2A 0.033(3) 0.043(3) 0.049(3) 0.002(3) 0.001(2) -0.002(3)
C3A 0.031(3) 0.042(3) 0.054(4) -0.003(2) 0.001(3) -0.005(3)
C4A 0.040(3) 0.037(3) 0.044(3) -0.006(2) -0.002(2) -0.004(3)
C5A 0.036(3) 0.046(3) 0.040(3) 0.006(3) 0.005(2) -0.003(3)
C6A 0.036(3) 0.060(4) 0.042(3) 0.010(3) 0.009(3) -0.001(3)
C7A 0.034(3) 0.055(4) 0.050(4) -0.005(3) 0.008(3) 0.004(3)
C8A 0.034(3) 0.044(3) 0.044(3) -0.002(2) 0.000(2) 0.001(3)
C9A 0.029(3) 0.045(3) 0.025(3) -0.001(2) 0.003(2) 0.001(2)
C10A 0.040(3) 0.040(3) 0.030(3) 0.005(2) 0.005(2) 0.000(2)
O2 0.081(3) 0.046(3) 0.086(3) -0.004(2) 0.020(3) -0.008(2)
O31 0.091(4) 0.065(4) 0.154(6) 0.019(3) 0.019(4) -0.031(4)
O32 0.049(3) 0.099(4) 0.152(6) -0.001(3) 0.031(3) 0.004(4)
O51 0.097(4) 0.055(3) 0.112(5) -0.022(3) -0.004(3) -0.015(3)
O52 0.104(4) 0.054(3) 0.132(5) 0.028(3) 0.029(4) -0.011(3)
O71 0.039(3) 0.107(4) 0.092(4) -0.010(3) 0.007(3) 0.028(3)
O72 0.071(3) 0.071(3) 0.104(4) -0.034(3) 0.010(3) -0.017(3)
N3 0.069(4) 0.064(4) 0.053(3) -0.003(3) 0.000(3) 0.001(3)
N5 0.072(4) 0.038(3) 0.056(3) -0.005(3) -0.003(3) -0.001(2)
C1 0.041(3) 0.044(3) 0.035(3) -0.019(3) -0.003(2) 0.007(3)
C2 0.068(4) 0.029(3) 0.037(3) 0.001(3) 0.001(3) -0.003(2)
C3 0.040(3) 0.053(4) 0.036(3) 0.016(3) 0.006(2) 0.006(3)
C4 0.033(3) 0.048(3) 0.037(3) -0.007(3) 0.004(2) 0.006(3)
C5 0.050(3) 0.022(3) 0.039(3) 0.000(2) -0.001(2) 0.000(2)
C6 0.029(3) 0.057(4) 0.036(3) 0.008(3) 0.004(2) 0.007(3)
C7 0.045(4) 0.069(5) 0.045(4) -0.013(3) -0.004(3) 0.009(3)
O1W 0.065(3) 0.058(3) 0.082(3) -0.005(2) 0.015(2) -0.004(3)

loop_
_atom_site_type_symbol
_atom_site_label
_atom_site_fract_x
_atom_site_fract_y
_atom_site_fract_z
_atom_site_U_iso_or_equiv
_atom_site_thermal_displace_type
_atom_site_occupancy
O O5A 0.15967(14) -0.0536(4) 0.0383(6) 0.0529(14) Uani 1.000
N N1A 0.06875(16) 0.5404(5) 0.2620(7) 0.0456(17) Uani 1.000
C C1A 0.07015(18) 0.3815(6) 0.2115(7) 0.0374(17) Uani 1.000
C C2A 0.02821(19) 0.3000(6) 0.2044(8) 0.0418(17) Uani 1.000
C C3A 0.02903(19) 0.1453(6) 0.1597(8) 0.0425(19) Uani 1.000
C C4A 0.07194(19) 0.0796(6) 0.1206(8) 0.0407(17) Uani 1.000
C C5A 0.16135(19) 0.0954(6) 0.0837(8) 0.0406(17) Uani 1.000
C C6A 0.20357(19) 0.1797(7) 0.0920(8) 0.0457(19) Uani 1.000
C C7A 0.2026(2) 0.3316(7) 0.1381(8) 0.046(2) Uani 1.000
C C8A 0.16008(18) 0.4025(6) 0.1773(8) 0.0409(17) Uani 1.000
C C9A 0.11612(17) 0.3176(6) 0.1692(7) 0.0330(17) Uani 1.000
C C10A 0.11611(19) 0.1620(6) 0.1241(7) 0.0366(17) Uani 1.000
O O2 0.13135(17) 0.4621(5) 0.6717(7) 0.0703(17) Uani 1.000
O O31 0.0379(2) 0.4094(6) 0.6891(10) 0.103(3) Uani 1.000
O O32 0.01000(19) 0.1875(7) 0.6763(10) 0.099(3) Uani 1.000
O O51 0.1036(2) -0.2159(6) 0.4962(8) 0.089(2) Uani 1.000
O O52 0.1812(2) -0.2007(6) 0.4740(9) 0.096(2) Uani 1.000
O O71 0.26305(17) 0.2858(6) 0.5687(7) 0.079(2) Uani 1.000
O O72 0.22299(18) 0.4808(6) 0.6577(8) 0.0819(19) Uani 1.000
N N3 0.0430(2) 0.2804(7) 0.6727(8) 0.062(2) Uani 1.000
N N5 0.1417(2) -0.1468(6) 0.5095(8) 0.0558(19) Uani 1.000
C C1 0.1802(2) 0.2464(6) 0.6107(7) 0.0404(17) Uani 1.000
C C2 0.1351(2) 0.3187(6) 0.6427(8) 0.0449(19) Uani 1.000
C C3 0.0935(2) 0.2234(7) 0.6393(8) 0.0428(19) Uani 1.000
C C4 0.09518(18) 0.0745(6) 0.5995(7) 0.0393(17) Uani 1.000
C C5 0.1392(2) 0.0109(5) 0.5632(7) 0.0373(17) Uani 1.000
C C6 0.18198(18) 0.0953(7) 0.5688(7) 0.0406(19) Uani 1.000
C C7 0.2268(2) 0.3370(8) 0.6105(9) 0.054(3) Uani 1.000
O O1W 0.09512(16) 0.6862(5) 0.9408(7) 0.0678(17) Uani 1.000
H H2A -0.00180 0.34700 0.22950 0.0500 Uiso 1.000
H H3A -0.00030 0.08730 0.15680 0.0510 Uiso 1.000
H H4A 0.07220 -0.02470 0.09020 0.0490 Uiso 1.000
H H5A 0.18600 -0.10800 0.00200 0.0640 Uiso 1.000
H H6A 0.23370 0.13380 0.06610 0.0550 Uiso 1.000
H H7A 0.23220 0.38790 0.14260 0.0560 Uiso 1.000
H H8A 0.16010 0.50650 0.20920 0.0490 Uiso 1.000
H H11A 0.08790 0.58630 0.36030 0.0580 Uiso 1.000
H H12A 0.07700 0.58000 0.15400 0.0580 Uiso 1.000
H H13A 0.03750 0.56570 0.29490 0.0580 Uiso 1.000
H H4 0.06630 0.01480 0.59670 0.0480 Uiso 1.000
H H6 0.21220 0.04920 0.54400 0.0490 Uiso 1.000
H H72 0.19000 0.48500 0.66300 0.0980 Uiso 1.000
H H11W 0.12000 0.73510 0.96080 0.0820 Uiso 1.000
H H12W 0.10400 0.61600 0.85700 0.0820 Uiso 1.000

loop_
_atom_type_symbol
_atom_type_description
_atom_type_scat_dispersion_real
_atom_type_scat_dispersion_imag
_atom_type_scat_source
C C 0.0033 0.0016 'International Tables Vol C Tables 4.2.6.8 and 6.1.1.4'
H H 0.0000 0.0000 'International Tables Vol C Tables 4.2.6.8 and 6.1.1.4'
N N 0.0061 0.0033 'International Tables Vol C Tables 4.2.6.8 and 6.1.1.4'
O O 0.0106 0.0060 'International Tables Vol C Tables 4.2.6.8 and 6.1.1.4'

loop_
_geom_angle_atom_site_label_1
_geom_angle_atom_site_label_2
_geom_angle_atom_site_label_3
_geom_angle
_geom_angle_publ_flag
C5A O5A H5A 124.00 no
C7 O72 H72 99.00 no
H11W O1W H12W 102.00 no
H11A N1A H13A 100.00 no
C1A N1A H11A 126.00 no
C1A N1A H12A 99.00 no
C1A N1A H13A 110.00 no
H11A N1A H12A 107.00 no
H12A N1A H13A 115.00 no
O31 N3 C3 117.8(6) no
O32 N3 C3 117.6(6) no
O31 N3 O32 124.6(6) no
O51 N5 C5 116.8(5) no
O52 N5 C5 119.4(5) no
O51 N5 O52 123.7(6) no
N1A C1A C9A 118.5(4) no
C2A C1A C9A 122.4(5) no
N1A C1A C2A 119.2(5) no
C1A C2A C3A 120.0(5) no
C2A C3A C4A 119.6(5) no
C3A C4A C10A 121.7(5) no
C6A C5A C10A 120.5(5) no
O5A C5A C6A 123.5(5) no
O5A C5A C10A 116.1(5) no
C5A C6A C7A 120.5(5) no
C6A C7A C8A 121.8(5) no
C7A C8A C9A 118.6(5) no
C8A C9A C10A 120.8(5) no
C1A C9A C10A 116.7(4) no
C1A C9A C8A 122.5(5) no
C4A C10A C9A 119.6(5) no
C5A C10A C9A 117.8(5) no
C4A C10A C5A 122.6(5) no
C1A C2A H2A 120.00 no
C3A C2A H2A 120.00 no
C4A C3A H3A 120.00 no
C2A C3A H3A 120.00 no
C10A C4A H4A 119.00 no
C3A C4A H4A 119.00 no
C7A C6A H6A 120.00 no
C5A C6A H6A 120.00 no
C6A C7A H7A 119.00 no
C8A C7A H7A 119.00 no
C7A C8A H8A 121.00 no
C9A C8A H8A 121.00 no
C2 C1 C7 120.2(5) no
C6 C1 C7 118.4(5) no
C2 C1 C6 121.4(5) no
C1 C2 C3 115.6(5) no
O2 C2 C3 121.1(5) no
O2 C2 C1 123.3(5) no
N3 C3 C2 122.8(5) no
C2 C3 C4 123.1(5) no
N3 C3 C4 114.1(5) no
C3 C4 C5 119.1(5) no
N5 C5 C6 118.0(5) no
N5 C5 C4 120.4(5) no
C4 C5 C6 121.5(5) no
C1 C6 C5 119.2(5) no
O72 C7 C1 115.4(5) no
O71 C7 O72 122.2(6) no
O71 C7 C1 122.4(6) no
C3 C4 H4 120.00 no
C5 C4 H4 120.00 no
C1 C6 H6 120.00 no
C5 C6 H6 120.00 no

loop_
_geom_bond_atom_site_label_1
_geom_bond_atom_site_label_2
_geom_bond_distance
_geom_bond_publ_flag
O5A C5A 1.361(6) no
O5A H5A 0.9200 no
O2 C2 1.295(7) no
O31 N3 1.161(8) no
O32 N3 1.224(8) no
O51 N5 1.205(8) no
O52 N5 1.226(8) no
O71 C7 1.151(8) no
O72 C7 1.326(9) no
O72 H72 0.9100 no
O1W H12W 0.9100 no
O1W H11W 0.8100 no
N1A C1A 1.456(7) no
N1A H13A 0.9300 no
N1A H12A 0.8800 no
N1A H11A 0.9200 no
N3 C3 1.507(8) no
N5 C5 1.454(7) no
C1A C9A 1.433(7) no
C1A C2A 1.353(7) no
C2A C3A 1.410(8) no
C3A C4A 1.359(7) no
C4A C10A 1.410(7) no
C5A C6A 1.372(8) no
C5A C10A 1.421(7) no
C6A C7A 1.388(9) no
C7A C8A 1.370(8) no
C8A C9A 1.415(7) no
C9A C10A 1.418(8) no
C2A H2A 0.9500 no
C3A H3A 0.9500 no
C4A H4A 0.9500 no
C6A H6A 0.9500 no
C7A H7A 0.9500 no
C8A H8A 0.9500 no
C1 C7 1.506(8) no
C1 C6 1.375(8) no
C1 C2 1.425(8) no
C2 C3 1.416(8) no
C3 C4 1.353(8) no
C4 C5 1.373(7) no
C5 C6 1.386(7) no
C4 H4 0.9500 no
C6 H6 0.9500 no

loop_
_geom_hbond_atom_site_label_D
_geom_hbond_atom_site_label_H
_geom_hbond_atom_site_label_A
_geom_hbond_site_symmetry_A
_geom_hbond_distance_DH
_geom_hbond_distance_HA
_geom_hbond_distance_DA
_geom_hbond_angle_DHA
_geom_hbond_publ_flag
O72 H72 O2 . 0.91 1.62 2.520(7) 170 yes
O5A H5A O71 2_545 0.92 1.79 2.708(6) 180 yes
O1W H11W O5A 1_566 0.81 2.21 2.951(6) 152 yes
O1W H12W O2 . 0.91 2.07 2.975(7) 174 yes
N1A H11A O51 1_565 0.92 2.03 2.834(7) 145 yes
N1A H12A O1W 1_554 0.88 1.87 2.754(7) 173 yes
N1A H13A O31 3_566 0.93 2.0800 2.997(7) 166 yes
N1A H13A O32 3_566 0.93 2.56 3.289(8) 135 yes
C2A H2A O31 3_566 0.95 2.47 3.274(8) 143 no
C6A H6A O72 2_545 0.95 2.46 3.293(8) 146 no

loop_
_geom_torsion_atom_site_label_1
_geom_torsion_atom_site_label_2
_geom_torsion_atom_site_label_3
_geom_torsion_atom_site_label_4
_geom_torsion
_geom_torsion_publ_flag
O32 N3 C3 C2 -176.4(6) no
O32 N3 C3 C4 5.8(8) no
O31 N3 C3 C2 5.2(9) no
O31 N3 C3 C4 -172.6(6) no
O51 N5 C5 C4 1.1(8) no
O52 N5 C5 C6 1.1(8) no
O51 N5 C5 C6 -176.3(5) no
O52 N5 C5 C4 178.6(6) no
N1A C1A C2A C3A -178.7(5) no
C2A C1A C9A C10A -1.7(7) no
N1A C1A C9A C8A 0.9(7) no
C2A C1A C9A C8A -179.7(5) no
C9A C1A C2A C3A 2.0(8) no
N1A C1A C9A C10A 178.9(4) no
C1A C2A C3A C4A -1.2(8) no
C2A C3A C4A C10A 0.3(8) no
C3A C4A C10A C9A -0.1(8) no
C3A C4A C10A C5A 180.0(5) no
C10A C5A C6A C7A -0.7(8) no
O5A C5A C6A C7A 179.6(5) no
C6A C5A C10A C9A 1.2(8) no
C6A C5A C10A C4A -178.9(5) no
O5A C5A C10A C4A 0.9(8) no
O5A C5A C10A C9A -179.1(5) no
C5A C6A C7A C8A 0.2(9) no
C6A C7A C8A C9A -0.3(8) no
C7A C8A C9A C10A 0.9(8) no
C7A C8A C9A C1A 178.8(5) no
C8A C9A C10A C5A -1.3(7) no
C1A C9A C10A C4A 0.8(7) no
C8A C9A C10A C4A 178.8(5) no
C1A C9A C10A C5A -179.3(5) no
C6 C1 C2 C3 3.5(8) no
C6 C1 C2 O2 -175.9(5) no
C2 C1 C6 C5 -1.9(8) no
C7 C1 C2 O2 0.4(8) no
C7 C1 C2 C3 179.8(5) no
C2 C1 C7 O72 5.6(8) no
C6 C1 C7 O71 3.4(9) no
C6 C1 C7 O72 -178.0(5) no
C7 C1 C6 C5 -178.3(5) no
C2 C1 C7 O71 -173.0(6) no
C1 C2 C3 N3 179.3(5) no
O2 C2 C3 N3 -1.3(9) no
O2 C2 C3 C4 176.4(5) no
C1 C2 C3 C4 -3.1(8) no
C2 C3 C4 C5 1.0(8) no
N3 C3 C4 C5 178.9(5) no
C3 C4 C5 N5 -176.5(5) no
C3 C4 C5 C6 0.8(8) no
C4 C5 C6 C1 -0.4(8) no
N5 C5 C6 C1 177.1(5) no
